data_4021034
loop_
_publ_author_name
'James H. Rigby'
'Mundruppady S. Laxmisha'
'Andrew R. Hudson'
'Charles H. Heap'
'Mary Jane Heeg'

_publ_section_title
;
 Chromium(0)-Promoted Multicomponent Cycloaddition
 of Tethered Diynes with Cyclic Trienes:
 Application to the Total Synthesis of 9-epi-Pentalenic Acid
;
_journal_name_full 'Journal of Organic Chemistry'
_journal_page_first 6751
_journal_page_last 6760
_journal_paper_doi 10.1021/jo040204o
_journal_volume 69
_journal_year 2004
_chemical_formula_sum 'C16 H20 O'
_chemical_formula_weight 228.32
_space_group_IT_number 2
_symmetry_cell_setting triclinic
_symmetry_space_group_name_Hall '-P 1'
_symmetry_space_group_name_H-M 'P -1'
_cell_angle_alpha 102.617(4)
_cell_angle_beta 111.877(3)
_cell_angle_gamma 102.583(5)
_cell_formula_units_Z 4
_cell_length_a 10.6317(19)
_cell_length_b 11.6413(19)
_cell_length_c 12.227(2)
_cell_measurement_temperature 295(2)
_cell_volume 1293.5(4)
_diffrn_ambient_temperature 295(2)
_exptl_crystal_density_diffrn 1.172
_cod_database_code 4021034

loop_
_symmetry_equiv_pos_as_xyz
'x, y, z'
'-x, -y, -z'

loop_
_atom_site_label
_atom_site_type_symbol
_atom_site_fract_x
_atom_site_fract_y
_atom_site_fract_z
_atom_site_U_iso_or_equiv
_atom_site_adp_type
_atom_site_occupancy
_atom_site_symmetry_multiplicity
_atom_site_calc_flag
_atom_site_refinement_flags
_atom_site_disorder_assembly
_atom_site_disorder_group
O1 O 0.39428(14) 0.06514(11) 0.10644(11) 0.0544(3) Uani 1 1 d . . .
C1 C 0.39963(17) 0.18697(14) 0.16677(14) 0.0447(3) Uani 1 1 d . . .
C2 C 0.51540(18) 0.24593(16) 0.30542(16) 0.0551(4) Uani 1 1 d . . .
C3 C 0.46861(18) 0.35599(17) 0.35584(18) 0.0548(4) Uani 1 1 d . . .
C4 C 0.30498(16) 0.32093(13) 0.27216(14) 0.0432(3) Uani 1 1 d . . .
C5 C 0.26800(16) 0.19508(13) 0.17953(13) 0.0422(3) Uani 1 1 d . . .
C6 C 0.14369(18) 0.11681(16) 0.15615(16) 0.0516(4) Uani 1 1 d . . .
C7 C 0.06919(19) 0.18309(17) 0.22245(18) 0.0572(4) Uani 1 1 d . . .
C8 C 0.19841(18) 0.29540(15) 0.32885(15) 0.0502(4) Uani 1 1 d . . .
C9 C 0.1704(2) 0.41861(18) 0.3692(2) 0.0609(5) Uani 1 1 d . . .
C10 C 0.2050(2) 0.49213(18) 0.2913(2) 0.0628(5) Uani 1 1 d . . .
C11 C 0.27282(19) 0.42456(15) 0.22120(18) 0.0527(4) Uani 1 1 d . . .
C12 C 0.1204(2) 0.42438(19) 0.1519(2) 0.0640(5) Uani 1 1 d . . .
C13 C -0.0162(2) 0.3215(2) 0.1004(2) 0.0708(6) Uani 1 1 d . . .
C14 C -0.0426(2) 0.2205(2) 0.1317(2) 0.0685(5) Uani 1 1 d . . .
C15 C 0.5064(3) 0.1531(2) 0.3748(2) 0.0815(7) Uani 1 1 d . . .
C16 C 0.6659(2) 0.2891(3) 0.3136(3) 0.0891(9) Uani 1 1 d . . .
O2 O 0.40652(14) 0.05532(12) -0.11768(11) 0.0553(3) Uani 1 1 d . . .
C17 C 0.36023(16) 0.11200(14) -0.21008(14) 0.0430(3) Uani 1 1 d . . .
C18 C 0.47103(17) 0.23676(16) -0.19174(17) 0.0523(4) Uani 1 1 d . . .
C19 C 0.3737(2) 0.2977(2) -0.2725(3) 0.0742(6) Uani 1 1 d . . .
C20 C 0.21982(18) 0.24198(17) -0.28533(19) 0.0564(4) Uani 1 1 d . . .
C21 C 0.23614(15) 0.15222(14) -0.21351(14) 0.0427(3) Uani 1 1 d . . .
C22 C 0.16059(18) 0.15068(19) -0.14895(16) 0.0556(4) Uani 1 1 d . . .
C23 C 0.0720(2) 0.2370(2) -0.1738(3) 0.0760(6) Uani 1 1 d . . .
C24 C 0.1543(3) 0.3251(2) -0.2241(3) 0.0875(8) Uani 1 1 d . . .
C25 C 0.0612(5) 0.3656(5) -0.3333(8) 0.163(3) Uani 1 1 d . . .
C26 C 0.0227(3) 0.2673(5) -0.4555(4) 0.1159(13) Uani 1 1 d . . .
C27 C 0.1099(2) 0.1886(3) -0.4230(2) 0.0828(7) Uani 1 1 d . . .
C28 C -0.0508(3) 0.1442(4) -0.4624(3) 0.1055(11) Uani 1 1 d . . .
C29 C -0.1272(2) 0.1208(3) -0.3871(3) 0.0918(9) Uani 1 1 d . . .
C30 C -0.0811(2) 0.1614(3) -0.2669(3) 0.0810(7) Uani 1 1 d . . .
C31 C 0.5830(3) 0.2119(3) -0.2340(3) 0.0761(6) Uani 1 1 d . . .
C32 C 0.5460(3) 0.3180(3) -0.0540(3) 0.0844(7) Uani 1 1 d . . .
H01 H 0.392(3) 0.068(3) 0.033(3) 0.101(9) Uiso 1 1 d . . .
H1 H 0.423(2) 0.2406(17) 0.1198(17) 0.049(4) Uiso 1 1 d . . .
H3A H 0.495(3) 0.371(2) 0.448(2) 0.080(7) Uiso 1 1 d . . .
H3B H 0.519(3) 0.430(2) 0.345(2) 0.083(7) Uiso 1 1 d . . .
H6 H 0.098(2) 0.028(2) 0.105(2) 0.065(6) Uiso 1 1 d . . .
H7 H 0.029(2) 0.125(2) 0.260(2) 0.065(6) Uiso 1 1 d . . .
H8 H 0.241(2) 0.2650(19) 0.399(2) 0.065(6) Uiso 1 1 d . . .
H9A H 0.076(3) 0.403(2) 0.362(2) 0.074(6) Uiso 1 1 d . . .
H9B H 0.233(3) 0.463(3) 0.460(3) 0.096(8) Uiso 1 1 d . . .
H10 H 0.239(2) 0.586(2) 0.324(2) 0.070(6) Uiso 1 1 d . . .
H11 H 0.344(2) 0.471(2) 0.194(2) 0.067(6) Uiso 1 1 d . . .
H12 H 0.116(3) 0.481(2) 0.099(2) 0.081(7) Uiso 1 1 d . . .
H13 H -0.098(3) 0.337(3) 0.039(3) 0.098(8) Uiso 1 1 d . . .
H14 H -0.133(3) 0.164(3) 0.096(3) 0.103(9) Uiso 1 1 d . . .
H15A H 0.582(3) 0.195(3) 0.462(3) 0.100(8) Uiso 1 1 d . . .
H15B H 0.399(4) 0.121(3) 0.370(3) 0.136(13) Uiso 1 1 d . . .
H15C H 0.532(3) 0.081(3) 0.339(3) 0.112(9) Uiso 1 1 d . . .
H16A H 0.690(3) 0.217(3) 0.277(3) 0.119(10) Uiso 1 1 d . . .
H16B H 0.746(3) 0.327(3) 0.401(3) 0.105(9) Uiso 1 1 d . . .
H16C H 0.665(3) 0.353(3) 0.269(3) 0.091(9) Uiso 1 1 d . . .
H02 H 0.462(3) 0.019(2) -0.129(2) 0.082(7) Uiso 1 1 d . . .
H17 H 0.337(2) 0.0517(17) -0.2918(17) 0.048(4) Uiso 1 1 d . . .
H19A H 0.371(4) 0.271(4) -0.369(4) 0.144(13) Uiso 1 1 d . . .
H19B H 0.419(4) 0.391(3) -0.216(3) 0.120(11) Uiso 1 1 d . . .
H22 H 0.159(2) 0.103(2) -0.092(2) 0.068(6) Uiso 1 1 d . . .
H23 H 0.074(3) 0.281(3) -0.097(3) 0.102(9) Uiso 1 1 d . . .
H24 H 0.228(3) 0.384(3) -0.145(3) 0.105(10) Uiso 1 1 d . . .
H25A H -0.004(5) 0.385(4) -0.307(4) 0.168(16) Uiso 1 1 d . . .
H25B H 0.072(3) 0.383(3) -0.362(2) 0.055(8) Uiso 1 1 d . . .
H26 H 0.004(4) 0.298(3) -0.542(3) 0.129(11) Uiso 1 1 d . . .
H27 H 0.149(4) 0.151(3) -0.490(3) 0.113(10) Uiso 1 1 d . . .
H28 H -0.114(4) 0.101(3) -0.550(4) 0.127(11) Uiso 1 1 d . . .
H29 H -0.220(4) 0.065(3) -0.440(3) 0.107(9) Uiso 1 1 d . . .
H30 H -0.138(3) 0.136(3) -0.234(3) 0.096(8) Uiso 1 1 d . . .
H31A H 0.528(3) 0.163(2) -0.328(3) 0.087(8) Uiso 1 1 d . . .
H31B H 0.655(3) 0.298(3) -0.225(3) 0.105(9) Uiso 1 1 d . . .
H31C H 0.641(3) 0.162(3) -0.184(3) 0.095(8) Uiso 1 1 d . . .
H32A H 0.606(3) 0.262(3) 0.000(3) 0.101(9) Uiso 1 1 d . . .
H32B H 0.611(3) 0.401(3) -0.048(3) 0.107(9) Uiso 1 1 d . . .
H32C H 0.478(4) 0.341(3) -0.015(3) 0.125(11) Uiso 1 1 d . . .

loop_
_atom_site_aniso_label
_atom_site_aniso_U_11
_atom_site_aniso_U_22
_atom_site_aniso_U_33
_atom_site_aniso_U_23
_atom_site_aniso_U_13
_atom_site_aniso_U_12
O1 0.0646(7) 0.0567(7) 0.0461(6) 0.0142(5) 0.0220(6) 0.0352(6)
C1 0.0453(8) 0.0464(8) 0.0435(7) 0.0136(6) 0.0177(6) 0.0218(6)
C2 0.0448(8) 0.0602(9) 0.0482(8) 0.0062(7) 0.0102(7) 0.0251(7)
C3 0.0422(8) 0.0513(9) 0.0561(10) 0.0041(7) 0.0135(7) 0.0163(7)
C4 0.0397(7) 0.0434(7) 0.0444(7) 0.0104(6) 0.0179(6) 0.0149(6)
C5 0.0422(7) 0.0434(7) 0.0382(7) 0.0121(6) 0.0140(6) 0.0173(6)
C6 0.0492(9) 0.0457(8) 0.0497(8) 0.0091(7) 0.0173(7) 0.0114(7)
C7 0.0505(9) 0.0547(9) 0.0623(10) 0.0122(8) 0.0298(8) 0.0078(7)
C8 0.0509(9) 0.0536(9) 0.0467(8) 0.0133(7) 0.0247(7) 0.0160(7)
C9 0.0557(10) 0.0635(10) 0.0637(11) 0.0079(8) 0.0324(9) 0.0222(8)
C10 0.0596(10) 0.0524(9) 0.0846(13) 0.0175(9) 0.0383(10) 0.0274(8)
C11 0.0513(9) 0.0481(8) 0.0700(10) 0.0231(8) 0.0331(8) 0.0226(7)
C12 0.0618(11) 0.0700(11) 0.0780(12) 0.0354(10) 0.0343(10) 0.0377(9)
C13 0.0512(10) 0.0902(15) 0.0690(12) 0.0229(11) 0.0193(9) 0.0360(10)
C14 0.0387(9) 0.0778(13) 0.0717(12) 0.0070(10) 0.0197(8) 0.0133(9)
C15 0.108(2) 0.0793(14) 0.0467(10) 0.0190(10) 0.0125(11) 0.0533(14)
C16 0.0430(10) 0.0979(18) 0.0917(17) -0.0087(15) 0.0148(11) 0.0258(11)
O2 0.0596(7) 0.0710(8) 0.0557(7) 0.0336(6) 0.0286(6) 0.0405(6)
C17 0.0416(7) 0.0490(8) 0.0423(7) 0.0176(6) 0.0181(6) 0.0206(6)
C18 0.0380(8) 0.0575(9) 0.0647(10) 0.0221(8) 0.0240(7) 0.0175(7)
C19 0.0502(10) 0.0794(14) 0.1190(19) 0.0613(14) 0.0438(12) 0.0294(10)
C20 0.0437(8) 0.0593(9) 0.0869(12) 0.0421(9) 0.0347(9) 0.0270(7)
C21 0.0351(7) 0.0460(7) 0.0450(7) 0.0161(6) 0.0148(6) 0.0140(6)
C22 0.0439(8) 0.0760(11) 0.0483(9) 0.0224(8) 0.0214(7) 0.0190(8)
C23 0.0656(12) 0.0860(14) 0.0929(16) 0.0200(12) 0.0505(12) 0.0376(11)
C24 0.0685(13) 0.0567(11) 0.157(3) 0.0362(14) 0.0620(17) 0.0347(11)
C25 0.108(3) 0.153(4) 0.368(9) 0.203(6) 0.150(5) 0.106(3)
C26 0.0830(18) 0.171(4) 0.169(3) 0.132(3) 0.069(2) 0.081(2)
C27 0.0561(11) 0.136(2) 0.0883(15) 0.0791(16) 0.0346(11) 0.0444(13)
C28 0.0517(12) 0.176(3) 0.1002(19) 0.089(2) 0.0216(13) 0.0372(16)
C29 0.0429(11) 0.138(2) 0.107(2) 0.0774(18) 0.0240(12) 0.0315(13)
C30 0.0523(11) 0.1095(18) 0.121(2) 0.0663(16) 0.0534(14) 0.0448(12)
C31 0.0583(12) 0.0923(16) 0.1052(19) 0.0464(15) 0.0511(13) 0.0348(12)
C32 0.0627(13) 0.0752(14) 0.0833(15) 0.0047(12) 0.0233(12) 0.0012(11)

loop_
_geom_bond_atom_site_label_1
_geom_bond_atom_site_label_2
_geom_bond_distance
_geom_bond_site_symmetry_2
_geom_bond_publ_flag
O1 C1 1.4266(18) . ?
C1 C5 1.485(2) . ?
C1 C2 1.558(2) . ?
C2 C15 1.521(3) . ?
C2 C16 1.527(3) . ?
C2 C3 1.559(2) . ?
C3 C4 1.556(2) . ?
C4 C5 1.509(2) . ?
C4 C11 1.520(2) . ?
C4 C8 1.543(2) . ?
C5 C6 1.319(2) . ?
C6 C7 1.533(2) . ?
C7 C14 1.513(3) . ?
C7 C8 1.559(2) . ?
C8 C9 1.542(2) . ?
C9 C10 1.503(3) . ?
C10 C11 1.512(2) . ?
C10 C12 1.515(3) . ?
C11 C12 1.522(3) . ?
C12 C13 1.474(3) . ?
C13 C14 1.319(3) . ?
O2 C17 1.4166(18) . ?
C17 C21 1.483(2) . ?
C17 C18 1.569(2) . ?
C18 C31 1.519(3) . ?
C18 C32 1.530(3) . ?
C18 C19 1.554(3) . ?
C19 C20 1.557(2) . ?
C20 C21 1.503(2) . ?
C20 C27 1.532(3) . ?
C20 C24 1.532(3) . ?
C21 C22 1.320(2) . ?
C22 C23 1.523(3) . ?
C23 C30 1.509(4) . ?
C23 C24 1.575(4) . ?
C24 C25 1.574(6) . ?
C25 C26 1.518(8) . ?
C26 C28 1.443(5) . ?
C26 C27 1.454(4) . ?
C27 C28 1.521(3) . ?
C28 C29 1.468(4) . ?
C29 C30 1.296(4) . ?
